data_7713336
loop_
_publ_author_name
'Zhang, Si-Yue'
'Zhang, Zhi-Cheng'
'Zhang, Tie'
'Ni, Hao-Fei'
'Zhang, Zhixu'
'Fu, Da-Wei'
'Lu, Hai-Feng'

_publ_section_title
;
 Methyl Regulation Triggers High-Temperature Ferroelastic Phase Transition
;
_journal_name_full 'Dalton Transactions'
_journal_paper_doi 10.1039/D3DT01574B
_journal_year 2023
_chemical_formula_moiety 'Cd I4, 2(C6 H16 N)'
_chemical_formula_sum 'C12 H32 Cd I4 N2'
_chemical_formula_weight 824.39
_space_group_crystal_system monoclinic
_space_group_IT_number 14
_space_group_name_Hall '-P 2yn'
_space_group_name_H-M_alt 'P 1 21/n 1'
_atom_sites_solution_hydrogens geom
_audit_creation_date 2022-10-29
_audit_creation_method
;
Olex2 1.3
(compiled 2020.11.12 svn.r5f609507 for OlexSys, GUI svn.r6272)
;
_audit_update_record
;
2023-04-05 deposited with the CCDC.	2023-06-30 downloaded from the CCDC.
;
_cell_angle_alpha 90
_cell_angle_beta 100.6750(10)
_cell_angle_gamma 90
_cell_formula_units_Z 4
_cell_length_a 9.9568(2)
_cell_length_b 19.3258(3)
_cell_length_c 13.4592(2)
_cell_measurement_reflns_used 36158
_cell_measurement_temperature 298(2)
_cell_measurement_theta_max 27.495
_cell_measurement_theta_min 2.7990
_cell_volume 2545.04(8)
_computing_molecular_graphics 'Olex2 1.3 (Dolomanov et al., 2009)'
_computing_publication_material 'Olex2 1.3 (Dolomanov et al., 2009)'
_computing_structure_refinement 'SHELXL 2018/3 (Sheldrick, 2015)'
_diffrn_ambient_temperature 293(2)
_diffrn_measured_fraction_theta_full 0.999
_diffrn_measured_fraction_theta_max 0.999
_diffrn_measurement_device_type 'multiwire proportional'
_diffrn_measurement_method 'phi and omega scans'
_diffrn_radiation_monochromator graphite
_diffrn_radiation_type MoK\a
_diffrn_radiation_wavelength 0.71073
_diffrn_reflns_av_R_equivalents 0.0291
_diffrn_reflns_av_unetI/netI 0.0125
_diffrn_reflns_Laue_measured_fraction_full 0.999
_diffrn_reflns_Laue_measured_fraction_max 0.999
_diffrn_reflns_limit_h_max 12
_diffrn_reflns_limit_h_min -12
_diffrn_reflns_limit_k_max 25
_diffrn_reflns_limit_k_min -25
_diffrn_reflns_limit_l_max 17
_diffrn_reflns_limit_l_min -17
_diffrn_reflns_number 64966
_diffrn_reflns_point_group_measured_fraction_full 0.999
_diffrn_reflns_point_group_measured_fraction_max 0.999
_diffrn_reflns_theta_full 25.242
_diffrn_reflns_theta_max 27.495
_diffrn_reflns_theta_min 2.333
_exptl_absorpt_coefficient_mu 5.705
_exptl_absorpt_correction_type none
_exptl_crystal_density_diffrn 2.152
_exptl_crystal_description columnar
_exptl_crystal_F_000 1512
_refine_diff_density_max 1.173
_refine_diff_density_min -1.200
_refine_diff_density_rms 0.126
_refine_ls_extinction_method none
_refine_ls_goodness_of_fit_ref 1.042
_refine_ls_hydrogen_treatment constr
_refine_ls_matrix_type full
_refine_ls_number_parameters 174
_refine_ls_number_reflns 5834
_refine_ls_number_restraints 0
_refine_ls_restrained_S_all 1.042
_refine_ls_R_factor_all 0.0392
_refine_ls_R_factor_gt 0.0337
_refine_ls_shift/su_max 0.001
_refine_ls_shift/su_mean 0.000
_refine_ls_structure_factor_coef Fsqd
_refine_ls_weighting_details 'w=1/[\s^2^(Fo^2^)+(0.0434P)^2^+5.0245P] where P=(Fo^2^+2Fc^2^)/3'
_refine_ls_weighting_scheme calc
_refine_ls_wR_factor_gt 0.0901
_refine_ls_wR_factor_ref 0.0927
_reflns_Friedel_coverage 0.000
_reflns_number_gt 5027
_reflns_number_total 5834
_reflns_threshold_expression 'I > 2\s(I)'
_cod_data_source_file d3dt01574b2.cif
_cod_data_source_block 1
_cod_database_code 7713336
_shelx_shelxl_version_number 2018/3
_shelx_space_group_comment
;
The symmetry employed for this shelxl refinement is uniquely defined
by the following loop, which should always be used as a source of
symmetry information in preference to the above space-group names.
They are only intended as comments.
;
_olex2_refinement_description
;
1. Fixed Uiso
 At 1.2 times of:
  All C(H,H) groups
 At 1.5 times of:
  All C(H,H,H) groups
2. Uiso/Uaniso restraints and constraints
Uanis(N1) = Uanis(C4)
3.a Secondary CH2 refined with riding coordinates:
 C11(H11A,H11B), C10(H10A,H10B), C4(H4A,H4B), C5(H5A,H5B)
3.b Idealised Me refined as rotating group:
 C12(H12A,H12B,H12C), C3(H3A,H3B,H3C), C7(H7A,H7B,H7C), C1(H1A,H1B,H1C),
 C8(H8A,H8B,H8C), C2(H2A,H2B,H2C), C9(H9A,H9B,H9C), C6(H6A,H6B,H6C)
;
_olex2_submission_special_instructions 'No special instructions were received'

loop_
_space_group_symop_operation_xyz
'x, y, z'
'-x+1/2, y+1/2, -z+1/2'
'-x, -y, -z'
'x-1/2, -y-1/2, z-1/2'

loop_
_atom_site_label
_atom_site_type_symbol
_atom_site_fract_x
_atom_site_fract_y
_atom_site_fract_z
_atom_site_U_iso_or_equiv
_atom_site_adp_type
_atom_site_occupancy
_atom_site_site_symmetry_order
_atom_site_calc_flag
_atom_site_refinement_flags_posn
_atom_site_refinement_flags_adp
_atom_site_refinement_flags_occupancy
_atom_site_disorder_assembly
_atom_site_disorder_group
Cd1 Cd 0.67042(3) 0.11357(2) 0.76124(3) 0.05488(10) Uani 1 1 d . . . . .
I3 I 0.49413(4) 0.22551(2) 0.71594(3) 0.06660(11) Uani 1 1 d . . . . .
I1 I 0.51285(4) -0.00628(2) 0.74890(3) 0.06593(11) Uani 1 1 d . . . . .
I2 I 0.80956(4) 0.12517(2) 0.95754(3) 0.07814(13) Uani 1 1 d . . . . .
I4 I 0.83527(7) 0.11783(2) 0.61781(5) 0.1125(2) Uani 1 1 d . . . . .
N1 N 0.7255(5) 0.8643(3) 0.0187(4) 0.0715(9) Uani 1 1 d . . . . .
C11 C 1.0011(6) 0.9227(4) 0.6401(5) 0.0814(16) Uani 1 1 d . . . . .
H11A H 0.997274 0.958912 0.589737 0.098 Uiso 1 1 calc R U . . .
H11B H 1.051963 0.884056 0.619820 0.098 Uiso 1 1 calc R U . . .
C12 C 1.0713(8) 0.9493(5) 0.7415(6) 0.113(3) Uani 1 1 d . . . . .
H12A H 1.034142 0.993633 0.753969 0.170 Uiso 1 1 calc R U . . .
H12B H 1.167466 0.953851 0.742077 0.170 Uiso 1 1 calc R U . . .
H12C H 1.057191 0.917419 0.793324 0.170 Uiso 1 1 calc R U . . .
C3 C 0.7474(12) 0.9393(4) 0.0373(7) 0.135(3) Uani 1 1 d . . . . .
H3A H 0.842945 0.948053 0.060587 0.203 Uiso 1 1 calc R U . . .
H3B H 0.696893 0.954255 0.087627 0.203 Uiso 1 1 calc R U . . .
H3C H 0.716525 0.964320 -0.024374 0.203 Uiso 1 1 calc R U . . .
N2 N 0.7753(4) 0.8734(2) 0.5488(3) 0.0624(10) Uani 1 1 d . . . . .
C10 C 0.8616(6) 0.9004(3) 0.6468(4) 0.0646(12) Uani 1 1 d . . . . .
H10A H 0.814125 0.939181 0.670293 0.077 Uiso 1 1 calc R U . . .
H10B H 0.867900 0.864238 0.697488 0.077 Uiso 1 1 calc R U . . .
C7 C 0.8429(6) 0.8140(3) 0.5074(4) 0.0758(15) Uani 1 1 d . . . . .
H7A H 0.780664 0.793600 0.452155 0.114 Uiso 1 1 calc R U . . .
H7B H 0.868851 0.780004 0.559505 0.114 Uiso 1 1 calc R U . . .
H7C H 0.922857 0.829979 0.483985 0.114 Uiso 1 1 calc R U . . .
C4 C 0.8026(6) 0.8300(3) 0.1144(4) 0.0715(9) Uani 1 1 d . . . . .
H4A H 0.894875 0.848376 0.128262 0.086 Uiso 1 1 calc R U . . .
H4B H 0.759016 0.843156 0.170366 0.086 Uiso 1 1 calc R U . . .
C1 C 0.7810(8) 0.8467(5) -0.0707(5) 0.108(3) Uani 1 1 d . . . . .
H1A H 0.774111 0.797616 -0.081849 0.163 Uiso 1 1 calc R U . . .
H1B H 0.875224 0.860348 -0.060936 0.163 Uiso 1 1 calc R U . . .
H1C H 0.730326 0.870364 -0.128373 0.163 Uiso 1 1 calc R U . . .
C8 C 0.6471(7) 0.8448(5) 0.5754(7) 0.122(3) Uani 1 1 d . . . . .
H8A H 0.594053 0.881802 0.596015 0.182 Uiso 1 1 calc R U . . .
H8B H 0.669949 0.812243 0.629793 0.182 Uiso 1 1 calc R U . . .
H8C H 0.594930 0.821937 0.517540 0.182 Uiso 1 1 calc R U . . .
C2 C 0.5797(7) 0.8495(5) 0.0008(7) 0.121(3) Uani 1 1 d . . . . .
H2A H 0.535264 0.873862 -0.058446 0.181 Uiso 1 1 calc R U . . .
H2B H 0.542135 0.864254 0.058044 0.181 Uiso 1 1 calc R U . . .
H2C H 0.565424 0.800680 -0.009100 0.181 Uiso 1 1 calc R U . . .
C9 C 0.7448(10) 0.9275(4) 0.4726(7) 0.133(4) Uani 1 1 d . . . . .
H9A H 0.828522 0.947842 0.461190 0.200 Uiso 1 1 calc R U . . .
H9B H 0.689284 0.962385 0.495819 0.200 Uiso 1 1 calc R U . . .
H9C H 0.696424 0.907853 0.410724 0.200 Uiso 1 1 calc R U . . .
C6 C 0.8827(10) 0.7256(5) 0.2117(7) 0.132(3) Uani 1 1 d . . . . .
H6A H 0.970570 0.747137 0.231147 0.198 Uiso 1 1 calc R U . . .
H6B H 0.894401 0.676693 0.204296 0.198 Uiso 1 1 calc R U . . .
H6C H 0.828852 0.733954 0.262660 0.198 Uiso 1 1 calc R U . . .
C5 C 0.8107(11) 0.7558(5) 0.1119(8) 0.127(3) Uani 1 1 d . . . . .
H5A H 0.859279 0.742053 0.058890 0.153 Uiso 1 1 calc R U . . .
H5B H 0.718999 0.736827 0.095490 0.153 Uiso 1 1 calc R U . . .

loop_
_atom_site_aniso_label
_atom_site_aniso_U_11
_atom_site_aniso_U_22
_atom_site_aniso_U_33
_atom_site_aniso_U_23
_atom_site_aniso_U_13
_atom_site_aniso_U_12
Cd1 0.05644(19) 0.05210(18) 0.05812(19) 0.00172(14) 0.01587(14) 0.00064(13)
I3 0.0713(2) 0.05602(18) 0.0676(2) -0.00487(14) 0.00004(15) 0.00696(14)
I1 0.0691(2) 0.05298(18) 0.0735(2) 0.00236(14) 0.00741(16) -0.00755(14)
I2 0.0708(2) 0.0782(2) 0.0751(2) 0.00626(18) -0.01357(17) -0.00451(17)
I4 0.1487(5) 0.0789(3) 0.1400(4) 0.0104(3) 0.1055(4) 0.0064(3)
N1 0.076(2) 0.071(2) 0.070(2) 0.0026(17) 0.0203(17) -0.0025(17)
C11 0.073(3) 0.095(4) 0.072(3) -0.003(3) 0.001(3) -0.010(3)
C12 0.110(6) 0.127(7) 0.087(5) -0.013(4) -0.023(4) -0.023(5)
C3 0.209(10) 0.078(5) 0.109(6) -0.007(4) 0.002(6) -0.018(6)
N2 0.063(2) 0.058(2) 0.064(2) -0.0123(19) 0.0076(19) -0.0011(18)
C10 0.077(3) 0.059(3) 0.057(3) -0.006(2) 0.010(2) -0.001(2)
C7 0.088(4) 0.073(3) 0.068(3) -0.016(3) 0.021(3) 0.003(3)
C4 0.076(2) 0.071(2) 0.070(2) 0.0026(17) 0.0203(17) -0.0025(17)
C1 0.095(5) 0.167(8) 0.069(4) -0.008(4) 0.031(3) 0.017(5)
C8 0.076(4) 0.156(8) 0.143(7) -0.078(6) 0.046(4) -0.037(5)
C2 0.067(4) 0.156(8) 0.139(7) 0.048(6) 0.018(4) -0.005(4)
C9 0.169(8) 0.077(4) 0.116(6) 0.023(4) -0.070(6) -0.003(5)
C6 0.125(7) 0.139(8) 0.130(7) 0.043(6) 0.020(6) 0.050(6)
C5 0.155(8) 0.095(6) 0.126(7) 0.004(5) 0.013(6) 0.036(5)

loop_
_atom_type_symbol
_atom_type_description
_atom_type_scat_dispersion_real
_atom_type_scat_dispersion_imag
_atom_type_scat_source
C C 0.0033 0.0016 'International Tables Vol C Tables 4.2.6.8 and 6.1.1.4'
H H 0.0000 0.0000 'International Tables Vol C Tables 4.2.6.8 and 6.1.1.4'
N N 0.0061 0.0033 'International Tables Vol C Tables 4.2.6.8 and 6.1.1.4'
Cd Cd -0.8075 1.2024 'International Tables Vol C Tables 4.2.6.8 and 6.1.1.4'
I I -0.4742 1.8119 'International Tables Vol C Tables 4.2.6.8 and 6.1.1.4'

loop_
_geom_angle_atom_site_label_1
_geom_angle_atom_site_label_2
_geom_angle_atom_site_label_3
_geom_angle
_geom_angle_site_symmetry_1
_geom_angle_site_symmetry_3
_geom_angle_publ_flag
I3 Cd1 I1 107.947(15) . . ?
I2 Cd1 I3 109.373(16) . . ?
I2 Cd1 I1 107.600(16) . . ?
I2 Cd1 I4 114.21(2) . . ?
I4 Cd1 I3 104.874(18) . . ?
I4 Cd1 I1 112.638(18) . . ?
C3 N1 C4 104.3(5) . . ?
C1 N1 C3 107.6(6) . . ?
C1 N1 C4 112.8(5) . . ?
C1 N1 C2 109.7(6) . . ?
C2 N1 C3 109.4(7) . . ?
C2 N1 C4 112.7(5) . . ?
H11A C11 H11B 108.3 . . ?
C12 C11 H11A 109.8 . . ?
C12 C11 H11B 109.8 . . ?
C10 C11 H11A 109.8 . . ?
C10 C11 H11B 109.8 . . ?
C10 C11 C12 109.2(6) . . ?
C11 C12 H12A 109.5 . . ?
C11 C12 H12B 109.5 . . ?
C11 C12 H12C 109.5 . . ?
H12A C12 H12B 109.5 . . ?
H12A C12 H12C 109.5 . . ?
H12B C12 H12C 109.5 . . ?
N1 C3 H3A 109.5 . . ?
N1 C3 H3B 109.5 . . ?
N1 C3 H3C 109.5 . . ?
H3A C3 H3B 109.5 . . ?
H3A C3 H3C 109.5 . . ?
H3B C3 H3C 109.5 . . ?
C7 N2 C10 111.4(4) . . ?
C7 N2 C8 105.6(5) . . ?
C8 N2 C10 106.7(5) . . ?
C9 N2 C10 112.0(5) . . ?
C9 N2 C7 109.9(6) . . ?
C9 N2 C8 111.0(7) . . ?
C11 C10 N2 115.7(5) . . ?
C11 C10 H10A 108.4 . . ?
C11 C10 H10B 108.4 . . ?
N2 C10 H10A 108.4 . . ?
N2 C10 H10B 108.4 . . ?
H10A C10 H10B 107.4 . . ?
N2 C7 H7A 109.5 . . ?
N2 C7 H7B 109.5 . . ?
N2 C7 H7C 109.5 . . ?
H7A C7 H7B 109.5 . . ?
H7A C7 H7C 109.5 . . ?
H7B C7 H7C 109.5 . . ?
N1 C4 H4A 108.3 . . ?
N1 C4 H4B 108.3 . . ?
H4A C4 H4B 107.4 . . ?
C5 C4 N1 115.8(6) . . ?
C5 C4 H4A 108.3 . . ?
C5 C4 H4B 108.3 . . ?
N1 C1 H1A 109.5 . . ?
N1 C1 H1B 109.5 . . ?
N1 C1 H1C 109.5 . . ?
H1A C1 H1B 109.5 . . ?
H1A C1 H1C 109.5 . . ?
H1B C1 H1C 109.5 . . ?
N2 C8 H8A 109.5 . . ?
N2 C8 H8B 109.5 . . ?
N2 C8 H8C 109.5 . . ?
H8A C8 H8B 109.5 . . ?
H8A C8 H8C 109.5 . . ?
H8B C8 H8C 109.5 . . ?
N1 C2 H2A 109.5 . . ?
N1 C2 H2B 109.5 . . ?
N1 C2 H2C 109.5 . . ?
H2A C2 H2B 109.5 . . ?
H2A C2 H2C 109.5 . . ?
H2B C2 H2C 109.5 . . ?
N2 C9 H9A 109.5 . . ?
N2 C9 H9B 109.5 . . ?
N2 C9 H9C 109.5 . . ?
H9A C9 H9B 109.5 . . ?
H9A C9 H9C 109.5 . . ?
H9B C9 H9C 109.5 . . ?
H6A C6 H6B 109.5 . . ?
H6A C6 H6C 109.5 . . ?
H6B C6 H6C 109.5 . . ?
C5 C6 H6A 109.5 . . ?
C5 C6 H6B 109.5 . . ?
C5 C6 H6C 109.5 . . ?
C4 C5 C6 112.4(8) . . ?
C4 C5 H5A 109.1 . . ?
C4 C5 H5B 109.1 . . ?
C6 C5 H5A 109.1 . . ?
C6 C5 H5B 109.1 . . ?
H5A C5 H5B 107.9 . . ?

loop_
_geom_bond_atom_site_label_1
_geom_bond_atom_site_label_2
_geom_bond_distance
_geom_bond_site_symmetry_2
_geom_bond_publ_flag
Cd1 I3 2.7814(5) . ?
Cd1 I1 2.7853(5) . ?
Cd1 I2 2.7557(5) . ?
Cd1 I4 2.7571(5) . ?
N1 C3 1.480(9) . ?
N1 C4 1.524(7) . ?
N1 C1 1.455(8) . ?
N1 C2 1.455(8) . ?
C11 H11A 0.9700 . ?
C11 H11B 0.9700 . ?
C11 C12 1.505(9) . ?
C11 C10 1.473(8) . ?
C12 H12A 0.9600 . ?
C12 H12B 0.9600 . ?
C12 H12C 0.9600 . ?
C3 H3A 0.9600 . ?
C3 H3B 0.9600 . ?
C3 H3C 0.9600 . ?
N2 C10 1.527(6) . ?
N2 C7 1.491(7) . ?
N2 C8 1.494(8) . ?
N2 C9 1.455(8) . ?
C10 H10A 0.9700 . ?
C10 H10B 0.9700 . ?
C7 H7A 0.9600 . ?
C7 H7B 0.9600 . ?
C7 H7C 0.9600 . ?
C4 H4A 0.9700 . ?
C4 H4B 0.9700 . ?
C4 C5 1.438(10) . ?
C1 H1A 0.9600 . ?
C1 H1B 0.9600 . ?
C1 H1C 0.9600 . ?
C8 H8A 0.9600 . ?
C8 H8B 0.9600 . ?
C8 H8C 0.9600 . ?
C2 H2A 0.9600 . ?
C2 H2B 0.9600 . ?
C2 H2C 0.9600 . ?
C9 H9A 0.9600 . ?
C9 H9B 0.9600 . ?
C9 H9C 0.9600 . ?
C6 H6A 0.9600 . ?
C6 H6B 0.9600 . ?
C6 H6C 0.9600 . ?
C6 C5 1.517(12) . ?
C5 H5A 0.9700 . ?
C5 H5B 0.9700 . ?

loop_
_geom_torsion_atom_site_label_1
_geom_torsion_atom_site_label_2
_geom_torsion_atom_site_label_3
_geom_torsion_atom_site_label_4
_geom_torsion
_geom_torsion_site_symmetry_1
_geom_torsion_site_symmetry_2
_geom_torsion_site_symmetry_3
_geom_torsion_site_symmetry_4
_geom_torsion_publ_flag
N1 C4 C5 C6 -177.1(7) . . . . ?
C12 C11 C10 N2 178.6(5) . . . . ?
C3 N1 C4 C5 -173.3(8) . . . . ?
C7 N2 C10 C11 57.5(6) . . . . ?
C1 N1 C4 C5 -56.8(9) . . . . ?
C8 N2 C10 C11 172.3(6) . . . . ?
C2 N1 C4 C5 68.1(9) . . . . ?
C9 N2 C10 C11 -66.0(8) . . . . ?
